data_4113250
loop_
_publ_author_name
'Yoshiaki Nishibayashi'
'Masato Yoshikawa'
'Youichi Inada'
'Masanobu Hidai'
'Sakae Uemura'

_publ_section_title
;
 Ruthenium- and Platinum-Catalyzed Sequential Reactions: Selective
 Synthesis of Fused Polycyclic Compounds from Propargylic Alcohols and
 Alkenes
;
_journal_name_full 'Journal of the American Chemical Society'
_journal_page_first 16066
_journal_page_last 16072
_journal_paper_doi 10.1021/ja045532k
_journal_volume 126
_journal_year 2004
_chemical_formula_moiety 'C18 H20 O '
_chemical_formula_sum 'C18 H20 O'
_chemical_formula_weight 252.36
_space_group_IT_number 14
_symmetry_cell_setting monoclinic
_symmetry_Int_Tables_number 14
_symmetry_space_group_name_Hall '-P 2yn'
_symmetry_space_group_name_H-M 'P 1 21/n 1'
_cell_angle_alpha 90
_cell_angle_beta 101.968(1)
_cell_angle_gamma 90
_cell_formula_units_Z 8
_cell_length_a 12.5767(5)
_cell_length_b 13.2311(6)
_cell_length_c 17.2462(8)
_cell_measurement_reflns_used 17262
_cell_measurement_temperature 296.1
_cell_measurement_theta_max 27.4
_cell_measurement_theta_min 1.5
_cell_volume 2807.4(2)
_computing_cell_refinement PROCESS-AUTO
_computing_data_collection PROCESS-AUTO
_computing_data_reduction CrystalStructure
_computing_publication_material 'CrystalStructure 3.6.0'
_computing_structure_refinement CRYSTALS
_computing_structure_solution SIR88
_diffrn_detector_area_resol_mean 10.00
_diffrn_measured_fraction_theta_full 0.9994
_diffrn_measured_fraction_theta_max 0.9952
_diffrn_measurement_device_type 'Rigaku RAXIS-RAPID'
_diffrn_measurement_method \w
_diffrn_radiation_type 'Mo K\a'
_diffrn_radiation_wavelength 0.7107
_diffrn_reflns_av_R_equivalents 0.070
_diffrn_reflns_limit_h_max 16
_diffrn_reflns_limit_h_min -15
_diffrn_reflns_limit_k_max 17
_diffrn_reflns_limit_k_min -17
_diffrn_reflns_limit_l_max 22
_diffrn_reflns_limit_l_min -22
_diffrn_reflns_number 26403
_diffrn_reflns_theta_full 25.00
_diffrn_reflns_theta_max 27.48
_exptl_absorpt_coefficient_mu 0.072
_exptl_absorpt_correction_T_max 0.993
_exptl_absorpt_correction_T_min 0.838
_exptl_absorpt_correction_type multi-scan
_exptl_absorpt_process_details
;
    Higashi, T. (1995). Program for Absorption Correction.
    Rigaku Corporation, Tokyo, Japan.
;
_exptl_crystal_colour colorless
_exptl_crystal_density_diffrn 1.194
_exptl_crystal_description block
_exptl_crystal_F_000 1088.00
_exptl_crystal_size_max 0.80
_exptl_crystal_size_mid 0.60
_exptl_crystal_size_min 0.10
_refine_diff_density_max 0.38
_refine_diff_density_min -0.31
_refine_ls_extinction_method none
_refine_ls_goodness_of_fit_ref 1.019
_refine_ls_hydrogen_treatment refall
_refine_ls_number_parameters 383
_refine_ls_number_reflns 4933
_refine_ls_R_factor_gt 0.0460
_refine_ls_shift/su_max 0.0000
_refine_ls_structure_factor_coef Fsqd
_refine_ls_weighting_details 'w = 1/[0.0004Fo^2^ + 1.0000\s(Fo^2^)]/(4Fo^2^)'
_refine_ls_weighting_scheme calc
_refine_ls_wR_factor_ref 0.1000
_reflns_number_gt 2752
_reflns_number_total 6415
_reflns_threshold_expression F^2^>2.0\s(F^2^)
_cod_data_source_file ja045532ksi20040725_110844.cif
_cod_data_source_block '_polycyclization2_________'
_cod_original_cell_volume 2807.5(2)
_cod_original_formula_sum 'C18 H20 O '
_cod_database_code 4113250

loop_
_symmetry_equiv_pos_site_id
_symmetry_equiv_pos_as_xyz
1 +X,+Y,+Z
2 1/2-X,1/2+Y,1/2-Z
3 -X,-Y,-Z
4 1/2+X,1/2-Y,1/2+Z

loop_
_atom_site_label
_atom_site_type_symbol
_atom_site_fract_x
_atom_site_fract_y
_atom_site_fract_z
_atom_site_U_iso_or_equiv
_atom_site_adp_type
_atom_site_occupancy
_atom_site_symmetry_multiplicity
_atom_site_calc_flag
_atom_site_refinement_flags
O(1) O 0.5878(1) 0.1193(1) 0.48747(7) 0.0596(4) Uani 1.00 1 d .
O(2) O 0.6918(1) -0.1102(1) 0.56730(9) 0.0708(5) Uani 1.00 1 d .
C(1) C 0.6500(1) 0.2030(1) 0.4807(1) 0.0478(6) Uani 1.00 1 d .
C(2) C 0.7063(1) 0.2149(1) 0.4200(1) 0.0462(6) Uani 1.00 1 d .
C(3) C 0.7692(1) 0.3013(2) 0.4213(1) 0.0608(7) Uani 1.00 1 d .
C(4) C 0.7765(2) 0.3730(2) 0.4797(1) 0.0712(8) Uani 1.00 1 d .
C(5) C 0.7189(2) 0.3606(2) 0.5387(1) 0.0702(8) Uani 1.00 1 d .
C(6) C 0.6555(2) 0.2755(2) 0.5392(1) 0.0632(7) Uani 1.00 1 d .
C(7) C 0.6946(1) 0.1370(1) 0.3590(1) 0.0450(6) Uani 1.00 1 d .
C(8) C 0.6453(1) 0.0388(1) 0.3756(1) 0.0456(5) Uani 1.00 1 d .
C(9) C 0.5541(1) 0.0565(1) 0.4179(1) 0.0533(6) Uani 1.00 1 d .
C(10) C 0.7133(1) 0.1394(2) 0.2854(1) 0.0577(7) Uani 1.00 1 d .
C(11) C 0.6698(1) 0.0482(2) 0.2403(1) 0.0535(6) Uani 1.00 1 d .
C(12) C 0.6201(1) -0.0169(1) 0.2964(1) 0.0432(5) Uani 1.00 1 d .
C(13) C 0.5481(1) 0.0364(1) 0.2275(1) 0.0508(6) Uani 1.00 1 d .
C(14) C 0.4835(2) -0.0234(2) 0.1591(1) 0.0631(7) Uani 1.00 1 d .
C(15) C 0.3951(2) -0.0881(2) 0.1822(1) 0.0724(8) Uani 1.00 1 d .
C(16) C 0.4348(2) -0.1874(2) 0.2218(1) 0.0763(8) Uani 1.00 1 d .
C(17) C 0.5166(2) -0.1812(2) 0.3007(1) 0.0679(7) Uani 1.00 1 d .
C(18) C 0.6235(1) -0.1307(1) 0.2962(1) 0.0555(6) Uani 1.00 1 d .
C(19) C 0.7442(2) -0.1812(2) 0.5308(1) 0.0542(6) Uani 1.00 1 d .
C(20) C 0.8527(2) -0.1737(1) 0.5273(1) 0.0510(6) Uani 1.00 1 d .
C(21) C 0.8956(2) -0.2493(2) 0.4869(1) 0.0693(8) Uani 1.00 1 d .
C(22) C 0.8332(3) -0.3287(2) 0.4518(1) 0.085(1) Uani 1.00 1 d .
C(23) C 0.7260(2) -0.3342(2) 0.4566(1) 0.0805(9) Uani 1.00 1 d .
C(24) C 0.6807(2) -0.2616(2) 0.4961(1) 0.0676(7) Uani 1.00 1 d .
C(25) C 0.9147(1) -0.0889(1) 0.5669(1) 0.0511(6) Uani 1.00 1 d .
C(26) C 0.8529(1) -0.0031(1) 0.5932(1) 0.0540(6) Uani 1.00 1 d .
C(27) C 0.7582(1) -0.0452(2) 0.6249(1) 0.0577(6) Uani 1.00 1 d .
C(28) C 1.0205(2) -0.0743(2) 0.5891(1) 0.0610(7) Uani 1.00 1 d .
C(29) C 1.0463(1) 0.0123(2) 0.6433(1) 0.0611(7) Uani 1.00 1 d .
C(30) C 0.9387(1) 0.0580(1) 0.6512(1) 0.0530(6) Uani 1.00 1 d .
C(31) C 1.0048(2) 0.0001(2) 0.7187(1) 0.0611(7) Uani 1.00 1 d .
C(32) C 1.0526(2) 0.0543(2) 0.7944(1) 0.0817(8) Uani 1.00 1 d .
C(33) C 0.9665(2) 0.0925(2) 0.8372(1) 0.0898(9) Uani 1.00 1 d .
C(34) C 0.9154(2) 0.1938(2) 0.8070(1) 0.0842(9) Uani 1.00 1 d .
C(35) C 0.8554(2) 0.1968(2) 0.7211(1) 0.0731(8) Uani 1.00 1 d .
C(36) C 0.9223(2) 0.1693(2) 0.6593(1) 0.0648(7) Uani 1.00 1 d .
H(1) H 0.8087 0.3110 0.3805 0.072 Uiso 1.00 1 c R
H(2) H 0.8210 0.4310 0.4793 0.083 Uiso 1.00 1 c R
H(3) H 0.7228 0.4103 0.5790 0.082 Uiso 1.00 1 c R
H(4) H 0.6156 0.2668 0.5798 0.076 Uiso 1.00 1 c R
H(5) H 0.6998 0.0013 0.4103 0.055 Uiso 1.00 1 c R
H(6) H 0.4961 0.0889 0.3826 0.065 Uiso 1.00 1 c R
H(7) H 0.5300 -0.0068 0.4337 0.065 Uiso 1.00 1 c R
H(8) H 0.7499 0.1927 0.2648 0.071 Uiso 1.00 1 c R
H(9) H 0.7086 0.0177 0.2047 0.066 Uiso 1.00 1 c R
H(10) H 0.5113 0.0939 0.2420 0.061 Uiso 1.00 1 c R
H(11) H 0.5319 -0.0664 0.1389 0.074 Uiso 1.00 1 c R
H(12) H 0.4504 0.0225 0.1189 0.074 Uiso 1.00 1 c R
H(13) H 0.3423 -0.1026 0.1356 0.085 Uiso 1.00 1 c R
H(14) H 0.3623 -0.0502 0.2178 0.085 Uiso 1.00 1 c R
H(15) H 0.4678 -0.2245 0.1860 0.092 Uiso 1.00 1 c R
H(16) H 0.3730 -0.2232 0.2309 0.092 Uiso 1.00 1 c R
H(17) H 0.5318 -0.2480 0.3201 0.082 Uiso 1.00 1 c R
H(18) H 0.4842 -0.1441 0.3369 0.081 Uiso 1.00 1 c R
H(19) H 0.6769 -0.1522 0.3404 0.067 Uiso 1.00 1 c R
H(20) H 0.6438 -0.1521 0.2487 0.067 Uiso 1.00 1 c R
H(21) H 0.9699 -0.2459 0.4833 0.084 Uiso 1.00 1 c R
H(22) H 0.8642 -0.3795 0.4245 0.102 Uiso 1.00 1 c R
H(23) H 0.6828 -0.3890 0.4323 0.093 Uiso 1.00 1 c R
H(24) H 0.6065 -0.2662 0.4997 0.078 Uiso 1.00 1 c R
H(25) H 0.8249 0.0381 0.5485 0.064 Uiso 1.00 1 c R
H(26) H 0.7855 -0.0830 0.6717 0.070 Uiso 1.00 1 c R
H(27) H 0.7151 0.0092 0.6371 0.069 Uiso 1.00 1 c R
H(28) H 1.0737 -0.1150 0.5722 0.075 Uiso 1.00 1 c R
H(29) H 1.1073 0.0542 0.6419 0.073 Uiso 1.00 1 c R
H(30) H 0.9773 -0.0653 0.7260 0.071 Uiso 1.00 1 c R
H(31) H 1.0935 0.1104 0.7823 0.094 Uiso 1.00 1 c R
H(32) H 1.0992 0.0092 0.8283 0.094 Uiso 1.00 1 c R
H(33) H 0.9991 0.0998 0.8918 0.105 Uiso 1.00 1 c R
H(34) H 0.9103 0.0434 0.8314 0.105 Uiso 1.00 1 c R
H(35) H 0.9719 0.2427 0.8134 0.100 Uiso 1.00 1 c R
H(36) H 0.8652 0.2118 0.8389 0.100 Uiso 1.00 1 c R
H(37) H 0.8284 0.2634 0.7100 0.088 Uiso 1.00 1 c R
H(38) H 0.7963 0.1508 0.7153 0.088 Uiso 1.00 1 c R
H(39) H 0.8859 0.1949 0.6094 0.077 Uiso 1.00 1 c R
H(40) H 0.9917 0.2004 0.6742 0.077 Uiso 1.00 1 c R

loop_
_atom_site_aniso_label
_atom_site_aniso_U_11
_atom_site_aniso_U_22
_atom_site_aniso_U_33
_atom_site_aniso_U_12
_atom_site_aniso_U_13
_atom_site_aniso_U_23
O(1) 0.0717(9) 0.0634(9) 0.0503(8) -0.0184(8) 0.0275(7) -0.0120(7)
O(2) 0.0484(8) 0.077(1) 0.086(1) -0.0104(8) 0.0136(8) -0.0287(9)
C(1) 0.049(1) 0.045(1) 0.048(1) -0.004(1) 0.0067(9) -0.000(1)
C(2) 0.042(1) 0.048(1) 0.047(1) -0.0011(9) 0.0050(9) 0.008(1)
C(3) 0.063(1) 0.060(1) 0.059(1) -0.013(1) 0.009(1) 0.007(1)
C(4) 0.076(2) 0.057(2) 0.075(2) -0.017(1) 0.002(1) 0.002(1)
C(5) 0.078(2) 0.059(2) 0.068(2) -0.005(1) 0.001(1) -0.014(1)
C(6) 0.067(1) 0.065(2) 0.059(1) -0.004(1) 0.015(1) -0.008(1)
C(7) 0.038(1) 0.051(1) 0.046(1) -0.0017(9) 0.0101(9) 0.008(1)
C(8) 0.044(1) 0.053(1) 0.040(1) 0.0028(9) 0.0094(8) 0.004(1)
C(9) 0.061(1) 0.055(1) 0.048(1) -0.012(1) 0.019(1) -0.007(1)
C(10) 0.055(1) 0.065(1) 0.057(1) -0.012(1) 0.019(1) 0.008(1)
C(11) 0.054(1) 0.067(1) 0.044(1) 0.002(1) 0.0196(9) 0.005(1)
C(12) 0.047(1) 0.048(1) 0.036(1) 0.0015(9) 0.0123(9) 0.0059(9)
C(13) 0.054(1) 0.055(1) 0.043(1) 0.007(1) 0.0087(9) 0.004(1)
C(14) 0.065(1) 0.074(2) 0.046(1) 0.006(1) 0.002(1) -0.002(1)
C(15) 0.057(1) 0.088(2) 0.068(2) -0.006(1) 0.002(1) -0.017(1)
C(16) 0.081(2) 0.073(2) 0.075(2) -0.016(1) 0.017(1) -0.016(1)
C(17) 0.091(2) 0.051(1) 0.063(1) -0.008(1) 0.018(1) -0.004(1)
C(18) 0.065(1) 0.056(1) 0.047(1) 0.010(1) 0.014(1) 0.002(1)
C(19) 0.062(1) 0.055(1) 0.045(1) -0.000(1) 0.009(1) -0.005(1)
C(20) 0.064(1) 0.049(1) 0.040(1) 0.005(1) 0.013(1) 0.001(1)
C(21) 0.085(2) 0.071(2) 0.054(1) 0.009(1) 0.018(1) -0.008(1)
C(22) 0.120(2) 0.074(2) 0.060(2) 0.010(2) 0.019(2) -0.022(1)
C(23) 0.115(2) 0.061(2) 0.056(2) -0.009(2) -0.003(2) -0.014(1)
C(24) 0.077(1) 0.064(2) 0.055(1) -0.013(1) -0.001(1) -0.006(1)
C(25) 0.050(1) 0.053(1) 0.053(1) 0.006(1) 0.0164(9) -0.001(1)
C(26) 0.051(1) 0.058(1) 0.053(1) 0.000(1) 0.008(1) 0.001(1)
C(27) 0.046(1) 0.064(1) 0.064(1) -0.005(1) 0.013(1) -0.018(1)
C(28) 0.051(1) 0.070(2) 0.065(1) 0.007(1) 0.021(1) -0.003(1)
C(29) 0.043(1) 0.069(1) 0.070(1) -0.007(1) 0.011(1) 0.002(1)
C(30) 0.044(1) 0.055(1) 0.057(1) 0.000(1) 0.0061(9) -0.004(1)
C(31) 0.065(1) 0.055(1) 0.058(1) -0.006(1) -0.000(1) 0.003(1)
C(32) 0.088(2) 0.084(2) 0.063(2) 0.002(1) -0.010(1) -0.002(1)
C(33) 0.121(2) 0.092(2) 0.051(2) -0.014(2) 0.005(1) -0.006(1)
C(34) 0.100(2) 0.079(2) 0.071(2) -0.008(1) 0.013(1) -0.019(1)
C(35) 0.079(2) 0.070(2) 0.071(2) 0.005(1) 0.017(1) -0.009(1)
C(36) 0.065(1) 0.064(1) 0.063(1) -0.001(1) 0.010(1) 0.008(1)

loop_
_atom_type_symbol
_atom_type_description
_atom_type_scat_dispersion_real
_atom_type_scat_dispersion_imag
_atom_type_scat_source
O O 0.011 0.006
;
International Tables for Crystallography
(1992, Vol. C, Tables 4.2.6.8 and 6.1.1.4)
;
C C 0.003 0.002
;
International Tables for Crystallography
(1992, Vol. C, Tables 4.2.6.8 and 6.1.1.4)
;
H H 0.000 0.000
;
International Tables for Crystallography
(1992, Vol. C, Table 6.1.1.4)
;

loop_
_geom_angle_atom_site_label_1
_geom_angle_atom_site_label_2
_geom_angle_atom_site_label_3
_geom_angle
O(1) C(1) C(2) 122.9(2)
O(1) C(1) C(6) 116.1(2)
C(9) O(1) C(1) 117.7(1)
O(1) C(9) C(8) 111.8(1)
C(27) O(2) C(19) 117.3(1)
O(2) C(19) C(20) 122.9(2)
O(2) C(19) C(24) 115.7(2)
O(2) C(27) C(26) 110.9(2)
C(6) C(1) C(2) 120.9(2)
C(1) C(2) C(7) 118.2(2)
C(1) C(2) C(3) 117.4(2)
C(1) C(6) C(5) 120.2(2)
C(7) C(2) C(3) 124.5(2)
C(2) C(3) C(4) 122.2(2)
C(2) C(7) C(8) 117.4(2)
C(2) C(7) C(10) 131.0(2)
C(3) C(4) C(5) 119.7(2)
C(4) C(5) C(6) 119.6(2)
C(7) C(8) C(9) 110.3(2)
C(10) C(7) C(8) 111.4(2)
C(7) C(8) C(12) 105.4(1)
C(7) C(10) C(11) 111.2(2)
C(12) C(8) C(9) 118.2(1)
C(8) C(12) C(11) 105.0(1)
C(8) C(12) C(13) 117.2(2)
C(8) C(12) C(18) 118.9(1)
C(10) C(11) C(12) 106.5(2)
C(10) C(11) C(13) 114.5(2)
C(11) C(12) C(13) 59.7(1)
C(13) C(11) C(12) 59.8(1)
C(11) C(12) C(18) 123.3(2)
C(11) C(13) C(12) 60.6(1)
C(11) C(13) C(14) 122.2(2)
C(18) C(12) C(13) 118.6(1)
C(12) C(13) C(14) 120.5(2)
C(12) C(18) C(17) 114.4(2)
C(13) C(14) C(15) 113.2(2)
C(14) C(15) C(16) 114.6(2)
C(15) C(16) C(17) 116.9(2)
C(16) C(17) C(18) 114.7(2)
C(24) C(19) C(20) 121.4(2)
C(19) C(20) C(25) 118.3(2)
C(19) C(20) C(21) 117.3(2)
C(19) C(24) C(23) 119.3(2)
C(25) C(20) C(21) 124.4(2)
C(20) C(21) C(22) 121.7(2)
C(20) C(25) C(26) 117.7(2)
C(20) C(25) C(28) 131.3(2)
C(21) C(22) C(23) 119.6(3)
C(22) C(23) C(24) 120.7(2)
C(25) C(26) C(27) 109.0(2)
C(28) C(25) C(26) 110.9(2)
C(25) C(26) C(30) 104.9(1)
C(25) C(28) C(29) 112.0(2)
C(30) C(26) C(27) 117.1(2)
C(26) C(30) C(29) 104.5(2)
C(26) C(30) C(31) 116.0(2)
C(26) C(30) C(36) 119.0(2)
C(28) C(29) C(30) 106.5(2)
C(28) C(29) C(31) 113.2(2)
C(29) C(30) C(31) 60.2(1)
C(31) C(29) C(30) 59.2(1)
C(29) C(30) C(36) 122.9(2)
C(29) C(31) C(30) 60.6(1)
C(29) C(31) C(32) 123.4(2)
C(36) C(30) C(31) 119.8(2)
C(30) C(31) C(32) 119.3(2)
C(30) C(36) C(35) 113.8(2)
C(31) C(32) C(33) 112.6(2)
C(32) C(33) C(34) 114.7(2)
C(33) C(34) C(35) 116.4(2)
C(34) C(35) C(36) 116.1(2)
O(1) C(9) H(6) 108.8999
O(1) C(9) H(7) 108.8948
O(2) C(27) H(27) 109.1271
O(2) C(27) H(26) 109.1116
C(1) C(6) H(4) 119.8764
C(2) C(3) H(1) 118.9194
H(1) C(3) C(4) 118.9141
C(3) C(4) H(2) 120.1652
C(4) C(5) H(3) 120.1852
H(2) C(4) C(5) 120.1682
C(5) C(6) H(4) 119.8848
H(3) C(5) C(6) 120.1871
C(7) C(8) H(5) 107.4985
C(7) C(10) H(8) 124.4144
H(5) C(8) C(9) 107.5053
C(8) C(9) H(6) 108.9073
C(8) C(9) H(7) 108.9050
H(5) C(8) C(12) 107.4971
H(7) C(9) H(6) 109.4567
H(8) C(10) C(11) 124.4326
C(10) C(11) H(9) 120.2143
H(9) C(11) C(12) 120.2210
H(9) C(11) C(13) 120.2294
C(11) C(13) H(10) 114.3909
C(12) C(13) H(10) 114.3933
C(12) C(18) H(19) 108.2148
C(12) C(18) H(20) 108.2139
H(10) C(13) C(14) 114.3801
C(13) C(14) H(11) 108.5321
C(13) C(14) H(12) 108.5518
H(11) C(14) C(15) 108.5235
H(12) C(14) C(15) 108.5398
C(14) C(15) H(14) 108.1765
C(14) C(15) H(13) 108.1939
H(12) C(14) H(11) 109.4606
H(14) C(15) C(16) 108.1778
H(13) C(15) C(16) 108.1957
C(15) C(16) H(15) 107.5825
C(15) C(16) H(16) 107.6007
H(14) C(15) H(13) 109.4590
C(16) C(17) H(18) 108.1571
C(16) C(17) H(17) 108.1664
H(15) C(16) C(17) 107.5914
H(16) C(16) C(17) 107.6052
H(16) C(16) H(15) 109.4605
H(18) C(17) C(18) 108.1613
C(17) C(18) H(19) 108.2207
C(17) C(18) H(20) 108.2195
H(17) C(17) C(18) 108.1594
H(18) C(17) H(17) 109.4599
H(20) C(18) H(19) 109.4549
C(19) C(24) H(24) 120.3313
C(20) C(21) H(21) 119.1637
H(21) C(21) C(22) 119.1649
C(21) C(22) H(22) 120.2022
C(22) C(23) H(23) 119.6711
H(22) C(22) C(23) 120.2201
C(23) C(24) H(24) 120.3271
H(23) C(23) C(24) 119.6775
C(25) C(26) H(25) 108.5232
C(25) C(28) H(28) 123.9998
H(25) C(26) C(27) 108.5200
C(26) C(27) H(27) 109.1219
C(26) C(27) H(26) 109.1179
H(25) C(26) C(30) 108.5237
H(27) C(27) H(26) 109.4595
H(28) C(28) C(29) 124.0081
C(28) C(29) H(29) 120.7035
H(29) C(29) C(30) 120.7078
H(29) C(29) C(31) 120.7120
C(29) C(31) H(30) 114.3143
C(30) C(31) H(30) 114.3133
C(30) C(36) H(39) 108.3791
C(30) C(36) H(40) 108.3726
H(30) C(31) C(32) 114.3206
C(31) C(32) H(31) 108.6834
C(31) C(32) H(32) 108.6882
H(31) C(32) C(33) 108.6727
H(32) C(32) C(33) 108.6809
C(32) C(33) H(34) 108.1583
C(32) C(33) H(33) 108.1726
H(32) C(32) H(31) 109.4641
H(34) C(33) C(34) 108.1561
H(33) C(33) C(34) 108.1692
C(33) C(34) H(35) 107.7170
C(33) C(34) H(36) 107.7362
H(34) C(33) H(33) 109.4572
C(34) C(35) H(37) 107.7992
C(34) C(35) H(38) 107.7997
H(35) C(34) C(35) 107.7265
H(36) C(34) C(35) 107.7266
H(36) C(34) H(35) 109.4583
C(35) C(36) H(39) 108.3722
H(37) C(35) C(36) 107.8015
H(38) C(35) C(36) 107.7901
C(35) C(36) H(40) 108.3681
H(38) C(35) H(37) 109.4596
H(40) C(36) H(39) 109.4614

loop_
_geom_bond_atom_site_label_1
_geom_bond_atom_site_label_2
_geom_bond_distance
O(1) C(1) 1.374(2)
O(1) C(9) 1.450(2)
O(2) C(19) 1.374(3)
O(2) C(27) 1.442(2)
C(1) C(2) 1.389(3)
C(1) C(6) 1.384(3)
C(2) C(3) 1.387(3)
C(2) C(7) 1.459(3)
C(3) C(4) 1.373(3)
C(4) C(5) 1.376(4)
C(5) C(6) 1.381(3)
C(7) C(8) 1.493(3)
C(7) C(10) 1.339(3)
C(8) C(9) 1.499(3)
C(8) C(12) 1.527(2)
C(10) C(11) 1.477(3)
C(11) C(12) 1.523(3)
C(11) C(13) 1.509(3)
C(12) C(13) 1.510(2)
C(12) C(18) 1.506(3)
C(13) C(14) 1.511(3)
C(14) C(15) 1.520(3)
C(15) C(16) 1.518(3)
C(16) C(17) 1.529(3)
C(17) C(18) 1.518(3)
C(19) C(20) 1.381(3)
C(19) C(24) 1.390(3)
C(20) C(21) 1.391(3)
C(20) C(25) 1.454(3)
C(21) C(22) 1.374(3)
C(22) C(23) 1.369(4)
C(23) C(24) 1.368(4)
C(25) C(26) 1.499(3)
C(25) C(28) 1.320(3)
C(26) C(27) 1.516(3)
C(26) C(30) 1.540(2)
C(28) C(29) 1.471(3)
C(29) C(30) 1.515(3)
C(29) C(31) 1.508(3)
C(30) C(31) 1.494(3)
C(30) C(36) 1.497(3)
C(31) C(29) 1.508(3)
C(31) C(30) 1.494(3)
C(31) C(32) 1.501(3)
C(32) C(31) 1.501(3)
C(32) C(33) 1.518(4)
C(33) C(34) 1.531(4)
C(34) C(35) 1.517(3)
C(35) C(36) 1.532(3)
C(3) H(1) 0.9500
C(4) H(2) 0.9500
C(5) H(3) 0.9500
C(6) H(4) 0.9500
C(8) H(5) 0.9500
C(9) H(6) 0.9500
C(9) H(7) 0.9500
C(10) H(8) 0.9500
C(11) H(9) 0.9500
C(13) H(10) 0.9500
C(14) H(11) 0.9500
C(14) H(12) 0.9501
C(15) H(13) 0.9499
C(15) H(14) 0.9501
C(16) H(15) 0.9501
C(16) H(16) 0.9501
C(17) H(17) 0.9500
C(17) H(18) 0.9501
C(18) H(19) 0.9500
C(18) H(20) 0.9499
C(21) H(21) 0.9499
C(22) H(22) 0.9500
C(23) H(23) 0.9500
C(24) H(24) 0.9500
C(26) H(25) 0.9500
C(27) H(26) 0.9500
C(27) H(27) 0.9500
C(28) H(28) 0.9500
C(29) H(29) 0.9501
C(31) H(30) 0.9500
C(32) H(31) 0.9499
C(32) H(32) 0.9499
C(33) H(33) 0.9500
C(33) H(34) 0.9501
C(34) H(35) 0.9501
C(34) H(36) 0.9500
C(35) H(37) 0.9500
C(35) H(38) 0.9501
C(36) H(39) 0.9499
C(36) H(40) 0.9500
H(30) C(31) 0.9500

loop_
_geom_contact_atom_site_label_1
_geom_contact_atom_site_label_2
_geom_contact_distance
_geom_contact_site_symmetry_2
O(1) O(2) 3.476(2) .
O(1) O(2) 3.448(2) 65603
O(1) C(2) 2.428(2) .
O(1) C(6) 2.340(3) .
O(1) C(7) 2.829(2) .
O(1) C(8) 2.441(2) .
O(1) C(9) 3.531(2) 65603
O(1) C(27) 3.584(2) .
O(2) O(1) 3.448(2) 65603
O(2) C(9) 3.557(2) .
O(2) C(9) 3.235(2) 65603
O(2) C(20) 2.420(3) .
O(2) C(23) 3.600(3) .
O(2) C(24) 2.339(3) .
O(2) C(25) 2.820(2) .
O(2) C(26) 2.437(2) .
C(1) C(3) 2.372(3) .
C(1) C(4) 2.758(3) .
C(1) C(5) 2.397(3) .
C(1) C(7) 2.444(3) .
C(1) C(8) 2.822(3) .
C(1) C(9) 2.417(3) .
C(2) C(4) 2.416(3) .
C(2) C(5) 2.793(3) .
C(2) C(6) 2.413(3) .
C(2) C(8) 2.523(3) .
C(2) C(9) 2.834(3) .
C(2) C(10) 2.546(3) .
C(3) C(5) 2.377(3) .
C(3) C(6) 2.738(3) .
C(3) C(7) 2.519(3) .
C(3) C(10) 3.146(3) .
C(4) C(6) 2.383(3) .
C(7) C(9) 2.456(3) .
C(7) C(11) 2.324(3) .
C(7) C(12) 2.402(3) .
C(7) C(13) 2.928(2) .
C(8) C(10) 2.341(3) .
C(8) C(11) 2.420(3) .
C(8) C(13) 2.593(2) .
C(8) C(17) 3.449(3) .
C(8) C(18) 2.613(3) .
C(9) O(1) 3.531(2) 65603
C(9) O(2) 3.235(2) 65603
C(9) C(10) 3.511(3) .
C(9) C(12) 2.597(3) .
C(9) C(13) 3.278(3) .
C(9) C(18) 3.473(3) .
C(10) C(12) 2.404(3) .
C(10) C(13) 2.512(3) .
C(11) C(14) 2.644(3) .
C(11) C(18) 2.665(3) .
C(12) C(14) 2.623(2) .
C(12) C(15) 3.234(2) .
C(12) C(16) 3.307(3) .
C(12) C(17) 2.543(3) .
C(13) C(15) 2.530(3) .
C(13) C(16) 3.280(3) .
C(13) C(17) 3.202(3) .
C(13) C(18) 2.593(3) .
C(14) C(16) 2.556(3) .
C(14) C(17) 3.175(3) .
C(14) C(18) 2.997(3) .
C(15) C(17) 2.596(3) .
C(15) C(18) 3.177(3) .
C(16) C(18) 2.565(3) .
C(19) C(21) 2.368(3) .
C(19) C(22) 2.747(4) .
C(19) C(23) 2.380(3) .
C(19) C(25) 2.434(3) .
C(19) C(26) 2.824(3) .
C(19) C(27) 2.405(3) .
C(20) C(22) 2.415(3) .
C(20) C(23) 2.780(3) .
C(20) C(24) 2.417(3) .
C(20) C(26) 2.527(3) .
C(20) C(27) 2.822(3) .
C(20) C(28) 2.528(3) .
C(21) C(23) 2.371(4) .
C(21) C(24) 2.745(3) .
C(21) C(25) 2.516(3) .
C(21) C(28) 3.129(3) .
C(22) C(24) 2.378(4) .
C(25) C(27) 2.455(3) .
C(25) C(29) 2.316(3) .
C(25) C(30) 2.409(3) .
C(25) C(31) 2.880(3) .
C(26) C(28) 2.324(3) .
C(26) C(29) 2.416(2) .
C(26) C(31) 2.573(2) .
C(26) C(35) 3.439(3) .
C(26) C(36) 2.618(3) .
C(27) C(28) 3.501(3) .
C(27) C(30) 2.607(3) .
C(27) C(31) 3.242(3) .
C(27) C(36) 3.488(3) .
C(28) C(30) 2.394(3) .
C(28) C(31) 2.487(3) .
C(29) C(32) 2.649(3) .
C(29) C(36) 2.646(3) .
C(30) C(32) 2.584(3) .
C(30) C(33) 3.186(3) .
C(30) C(34) 3.294(3) .
C(30) C(35) 2.538(3) .
C(31) C(25) 2.880(3) .
C(31) C(26) 2.573(2) .
C(31) C(27) 3.242(3) .
C(31) C(28) 2.487(3) .
C(31) C(33) 2.511(3) .
C(31) C(34) 3.295(3) .
C(31) C(35) 3.214(3) .
C(31) C(36) 2.587(3) .
C(32) C(34) 2.566(4) .
C(32) C(35) 3.162(3) .
C(32) C(36) 2.973(3) .
C(33) C(31) 2.511(3) .
C(33) C(35) 2.590(3) .
C(33) C(36) 3.170(3) .
C(34) C(31) 3.295(3) .
C(34) C(36) 2.587(3) .
C(35) C(31) 3.214(3) .
C(36) C(31) 2.587(3) .
O(1) H(4) 2.4963 .
O(1) H(5) 2.6405 .
O(1) H(6) 1.9738 .
O(1) H(7) 1.9738 .
O(1) H(7) 2.6635 65603
O(1) H(18) 3.3519 65603
O(1) H(24) 3.1650 65603
O(1) H(25) 3.1389 .
O(1) H(27) 3.1035 .
O(1) H(35) 3.5576 45404
O(2) H(5) 3.1037 .
O(2) H(6) 2.6926 65603
O(2) H(7) 3.0618 .
O(2) H(7) 3.1868 65603
O(2) H(24) 2.5000 .
O(2) H(25) 2.6431 .
O(2) H(26) 1.9699 .
O(2) H(27) 1.9701 .
O(2) H(36) 3.0260 64602
C(1) H(1) 3.2314 .
C(1) H(3) 3.2551 .
C(1) H(4) 2.0314 .
C(1) H(5) 3.0502 .
C(1) H(6) 2.7434 .
C(1) H(7) 3.1834 .
C(1) H(24) 3.4157 65603
C(1) H(25) 3.1461 .
C(1) H(33) 3.3990 45404
C(1) H(35) 3.3434 45404
C(1) H(39) 3.3184 .
C(2) H(1) 2.0253 .
C(2) H(2) 3.2691 .
C(2) H(4) 3.2667 .
C(2) H(5) 2.8317 .
C(2) H(6) 3.0784 .
C(2) H(8) 2.8558 .
C(2) H(25) 3.3527 .
C(2) H(31) 3.4050 45404
C(2) H(33) 3.5362 45404
C(2) H(35) 3.1834 45404
C(2) H(39) 3.5755 .
C(3) H(2) 2.0246 .
C(3) H(3) 3.2367 .
C(3) H(8) 3.0219 .
C(3) H(11) 3.3884 65502
C(3) H(20) 3.3914 65502
C(3) H(31) 3.1312 45404
C(3) H(32) 3.4663 45404
C(3) H(33) 3.5775 45404
C(3) H(39) 3.5607 .
C(4) H(1) 2.0123 .
C(4) H(3) 2.0276 .
C(4) H(4) 3.2408 .
C(4) H(11) 3.5611 65502
C(4) H(12) 3.2060 55504
C(4) H(23) 3.4015 56501
C(4) H(32) 3.4353 45404
C(4) H(33) 3.5223 45404
C(4) H(39) 3.3431 .
C(5) H(1) 3.2293 .
C(5) H(2) 2.0274 .
C(5) H(4) 2.0287 .
C(5) H(12) 3.3324 55504
C(5) H(33) 3.3822 45404
C(5) H(37) 3.2532 .
C(5) H(39) 3.1054 .
C(6) H(2) 3.2432 .
C(6) H(3) 2.0317 .
C(6) H(18) 3.4977 65603
C(6) H(24) 3.2259 65603
C(6) H(33) 3.3137 45404
C(6) H(37) 3.2820 .
C(6) H(38) 3.5847 .
C(6) H(39) 3.0898 .
C(7) H(1) 2.6980 .
C(7) H(5) 1.9961 .
C(7) H(6) 2.6883 .
C(7) H(7) 3.2668 .
C(7) H(8) 2.0327 .
C(7) H(9) 3.1300 .
C(7) H(10) 2.7892 .
C(7) H(25) 3.5858 .
C(7) H(35) 3.1759 45404
C(8) H(6) 2.0179 .
C(8) H(7) 2.0178 .
C(8) H(8) 3.2517 .
C(8) H(9) 3.2214 .
C(8) H(10) 2.6599 .
C(8) H(18) 3.1374 .
C(8) H(19) 2.6469 .
C(8) H(20) 3.3397 .
C(8) H(25) 3.3463 .
C(9) H(5) 2.0014 .
C(9) H(7) 3.0375 65603
C(9) H(10) 3.0098 .
C(9) H(18) 3.0422 .
C(9) H(19) 3.5554 .
C(9) H(27) 3.4329 65603
C(9) H(35) 3.2568 45404
C(10) H(1) 2.9106 .
C(10) H(5) 2.8562 .
C(10) H(6) 3.5535 .
C(10) H(9) 2.1208 .
C(10) H(10) 2.5668 .
C(10) H(20) 3.4097 65502
C(10) H(22) 3.5571 65502
C(10) H(35) 3.5355 45404
C(11) H(5) 2.9437 .
C(11) H(8) 2.1616 .
C(11) H(10) 2.0889 .
C(11) H(11) 2.6656 .
C(11) H(12) 3.1171 .
C(11) H(19) 3.1554 .
C(11) H(20) 2.6779 .
C(11) H(22) 2.9445 65502
C(12) H(5) 2.0268 .
C(12) H(6) 2.7514 .
C(12) H(7) 2.8329 .
C(12) H(8) 3.3197 .
C(12) H(9) 2.1628 .
C(12) H(10) 2.0902 .
C(12) H(11) 2.7893 .
C(12) H(12) 3.3888 .
C(12) H(14) 3.2740 .
C(12) H(17) 3.3074 .
C(12) H(18) 2.5959 .
C(12) H(19) 2.0165 .
C(12) H(20) 2.0164 .
C(13) H(5) 3.3613 .
C(13) H(6) 2.9651 .
C(13) H(8) 3.2336 .
C(13) H(9) 2.1501 .
C(13) H(11) 2.0242 .
C(13) H(12) 2.0245 .
C(13) H(13) 3.3002 .
C(13) H(14) 2.5764 .
C(13) H(18) 3.2463 .
C(13) H(19) 3.3668 .
C(13) H(20) 2.7606 .
C(13) H(22) 3.2447 65502
C(13) H(35) 3.4989 45404
C(14) H(1) 3.5835 64502
C(14) H(2) 3.5572 45404
C(14) H(9) 2.8296 .
C(14) H(10) 2.0904 .
C(14) H(13) 2.0285 .
C(14) H(14) 2.0284 .
C(14) H(15) 2.7154 .
C(14) H(16) 3.3421 .
C(14) H(18) 3.4566 .
C(14) H(20) 2.8389 .
C(14) H(22) 3.2426 65502
C(15) H(3) 3.4338 45404
C(15) H(10) 2.8937 .
C(15) H(11) 2.0324 .
C(15) H(12) 2.0326 .
C(15) H(15) 2.0192 .
C(15) H(16) 2.0194 .
C(15) H(17) 3.3754 .
C(15) H(18) 2.7724 .
C(15) H(20) 3.2136 .
C(15) H(38) 3.3725 65603
C(16) H(11) 2.6121 .
C(16) H(12) 3.3243 .
C(16) H(13) 2.0263 .
C(16) H(14) 2.0262 .
C(16) H(17) 2.0360 .
C(16) H(18) 2.0360 .
C(16) H(19) 3.3308 .
C(16) H(20) 2.6150 .
C(16) H(26) 3.5817 44404
C(16) H(30) 3.3134 44404
C(16) H(38) 3.3413 65603
C(17) H(4) 3.1160 65603
C(17) H(5) 3.5926 .
C(17) H(7) 3.2328 .
C(17) H(11) 3.2177 .
C(17) H(13) 3.3776 .
C(17) H(14) 2.7684 .
C(17) H(15) 2.0293 .
C(17) H(16) 2.0294 .
C(17) H(19) 2.0273 .
C(17) H(20) 2.0272 .
C(17) H(24) 3.5646 .
C(17) H(30) 3.5902 44404
C(18) H(1) 3.4181 64502
C(18) H(5) 2.6577 .
C(18) H(7) 3.2945 .
C(18) H(8) 3.1298 64502
C(18) H(9) 2.8615 .
C(18) H(10) 3.3393 .
C(18) H(11) 2.8473 .
C(18) H(14) 3.4512 .
C(18) H(15) 2.7278 .
C(18) H(16) 3.3497 .
C(18) H(17) 2.0265 .
C(18) H(18) 2.0266 .
C(19) H(5) 3.1603 .
C(19) H(13) 3.4699 54504
C(19) H(19) 3.2394 .
C(19) H(21) 3.2281 .
C(19) H(23) 3.2398 .
C(19) H(24) 2.0413 .
C(19) H(25) 3.0692 .
C(19) H(26) 2.7091 .
C(19) H(27) 3.1805 .
C(19) H(36) 3.1975 64602
C(20) H(5) 3.3945 .
C(20) H(13) 3.5162 54504
C(20) H(15) 3.1232 54504
C(20) H(19) 3.5214 .
C(20) H(21) 2.0311 .
C(20) H(22) 3.2693 .
C(20) H(24) 3.2710 .
C(20) H(25) 2.8574 .
C(20) H(26) 3.0379 .
C(20) H(28) 2.8352 .
C(21) H(13) 3.4027 54504
C(21) H(15) 3.3828 54504
C(21) H(19) 3.5654 .
C(21) H(22) 2.0258 .
C(21) H(23) 3.2280 .
C(21) H(28) 2.9963 .
C(22) H(2) 3.2230 54501
C(22) H(9) 3.3323 64502
C(22) H(13) 3.2753 54504
C(22) H(19) 3.3835 .
C(22) H(21) 2.0156 .
C(22) H(23) 2.0160 .
C(22) H(24) 3.2362 .
C(23) H(2) 3.3223 54501
C(23) H(13) 3.2386 54504
C(23) H(17) 3.2298 .
C(23) H(19) 3.1127 .
C(23) H(21) 3.2241 .
C(23) H(22) 2.0214 .
C(23) H(24) 2.0217 .
C(23) H(32) 3.3665 44404
C(24) H(13) 3.3344 54504
C(24) H(17) 3.2245 .
C(24) H(19) 3.0419 .
C(24) H(22) 3.2355 .
C(24) H(23) 2.0154 .
C(24) H(36) 3.0388 64602
C(25) H(15) 3.1915 54504
C(25) H(21) 2.7001 .
C(25) H(25) 2.0135 .
C(25) H(26) 2.6707 .
C(25) H(27) 3.2728 .
C(25) H(28) 2.0122 .
C(25) H(29) 3.1339 .
C(25) H(30) 2.7103 .
C(26) H(5) 3.3379 .
C(26) H(26) 2.0360 .
C(26) H(27) 2.0360 .
C(26) H(28) 3.2332 .
C(26) H(29) 3.2254 .
C(26) H(30) 2.6240 .
C(26) H(38) 3.1154 .
C(26) H(39) 2.6571 .
C(26) H(40) 3.3518 .
C(27) H(6) 3.2254 65603
C(27) H(14) 3.5987 65603
C(27) H(25) 2.0290 .
C(27) H(30) 2.9514 .
C(27) H(38) 3.0127 .
C(27) H(39) 3.5950 .
C(28) H(15) 3.2818 54504
C(28) H(21) 2.9000 .
C(28) H(25) 2.8362 .
C(28) H(26) 3.5393 .
C(28) H(29) 2.1203 .
C(28) H(30) 2.5319 .
C(29) H(25) 2.9423 .
C(29) H(28) 2.1521 .
C(29) H(30) 2.0871 .
C(29) H(31) 2.6821 .
C(29) H(32) 3.1223 .
C(29) H(39) 3.1235 .
C(29) H(40) 2.6651 .
C(30) H(25) 2.0505 .
C(30) H(26) 2.7569 .
C(30) H(27) 2.8463 .
C(30) H(28) 3.3077 .
C(30) H(29) 2.1607 .
C(30) H(30) 2.0740 .
C(30) H(31) 2.7483 .
C(30) H(32) 3.3564 .
C(30) H(34) 3.2059 .
C(30) H(37) 3.3042 .
C(30) H(38) 2.5987 .
C(30) H(39) 2.0099 .
C(30) H(40) 2.0098 .
C(31) H(25) 3.3514 .
C(31) H(26) 2.9233 .
C(31) H(28) 3.2192 .
C(31) H(29) 2.1541 .
C(31) H(31) 2.0169 .
C(31) H(32) 2.0170 .
C(31) H(33) 3.2770 .
C(31) H(34) 2.5440 .
C(31) H(38) 3.2844 .
C(31) H(39) 3.3554 .
C(31) H(40) 2.7544 .
C(32) H(23) 3.3930 54504
C(32) H(29) 2.8534 .
C(32) H(30) 2.0806 .
C(32) H(33) 2.0260 .
C(32) H(34) 2.0259 .
C(32) H(35) 2.7357 .
C(32) H(36) 3.3520 .
C(32) H(38) 3.4719 .
C(32) H(40) 2.8213 .
C(33) H(30) 2.8571 .
C(33) H(31) 2.0318 .
C(33) H(32) 2.0319 .
C(33) H(35) 2.0331 .
C(33) H(36) 2.0332 .
C(33) H(37) 3.3717 .
C(33) H(38) 2.7811 .
C(33) H(40) 3.2270 .
C(34) H(6) 3.2323 55504
C(34) H(10) 3.3405 55504
C(34) H(16) 3.5705 65603
C(34) H(24) 3.4429 65602
C(34) H(31) 2.6101 .
C(34) H(32) 3.3315 .
C(34) H(33) 2.0384 .
C(34) H(34) 2.0383 .
C(34) H(37) 2.0209 .
C(34) H(38) 2.0210 .
C(34) H(39) 3.3509 .
C(34) H(40) 2.6618 .
C(35) H(4) 3.5843 .
C(35) H(10) 3.3682 55504
C(35) H(16) 3.1701 65603
C(35) H(25) 3.5970 .
C(35) H(27) 3.2124 .
C(35) H(31) 3.1738 .
C(35) H(33) 3.3718 .
C(35) H(34) 2.7699 .
C(35) H(35) 2.0201 .
C(35) H(36) 2.0200 .
C(35) H(39) 2.0412 .
C(35) H(40) 2.0412 .
C(36) H(10) 3.5265 55504
C(36) H(25) 2.6822 .
C(36) H(27) 3.3193 .
C(36) H(29) 2.8484 .
C(36) H(30) 3.3326 .
C(36) H(31) 2.8009 .
C(36) H(34) 3.4341 .
C(36) H(35) 2.7759 .
C(36) H(36) 3.3690 .
C(36) H(37) 2.0345 .
C(36) H(38) 2.0344 .
H(1) C(14) 3.5835 65502
H(1) C(18) 3.4181 65502
H(2) C(14) 3.5572 55504
H(2) C(22) 3.2230 56501
H(2) C(23) 3.3223 56501
H(3) C(15) 3.4338 55504
H(4) C(17) 3.1160 65603
H(6) O(2) 2.6926 65603
H(6) C(27) 3.2254 65603
H(6) C(34) 3.2323 45404
H(7) O(1) 2.6635 65603
H(7) O(2) 3.1868 65603
H(7) C(9) 3.0375 65603
H(8) C(18) 3.1298 65502
H(9) C(22) 3.3323 65502
H(10) C(34) 3.3405 45404
H(10) C(35) 3.3682 45404
H(10) C(36) 3.5265 45404
H(11) C(3) 3.3884 64502
H(11) C(4) 3.5611 64502
H(12) C(4) 3.2060 45404
H(12) C(5) 3.3324 45404
H(13) C(19) 3.4699 44404
H(13) C(20) 3.5162 44404
H(13) C(21) 3.4027 44404
H(13) C(22) 3.2753 44404
H(13) C(23) 3.2386 44404
H(13) C(24) 3.3344 44404
H(14) C(27) 3.5987 65603
H(15) C(20) 3.1232 44404
H(15) C(21) 3.3828 44404
H(15) C(25) 3.1915 44404
H(15) C(28) 3.2818 44404
H(16) C(34) 3.5705 65603
H(16) C(35) 3.1701 65603
H(18) O(1) 3.3519 65603
H(18) C(6) 3.4977 65603
H(20) C(3) 3.3914 64502
H(20) C(10) 3.4097 64502
H(22) C(10) 3.5571 64502
H(22) C(11) 2.9445 64502
H(22) C(13) 3.2447 64502
H(22) C(14) 3.2426 64502
H(23) C(4) 3.4015 54501
H(23) C(32) 3.3930 44404
H(24) O(1) 3.1650 65603
H(24) C(1) 3.4157 65603
H(24) C(6) 3.2259 65603
H(24) C(34) 3.4429 64602
H(25) C(31) 3.3514 .
H(26) C(16) 3.5817 54504
H(26) C(31) 2.9233 .
H(27) C(9) 3.4329 65603
H(28) C(31) 3.2192 .
H(29) C(31) 2.1541 .
H(30) C(16) 3.3134 54504
H(30) C(17) 3.5902 54504
H(31) C(2) 3.4050 55504
H(31) C(3) 3.1312 55504
H(31) C(31) 2.0169 .
H(32) C(3) 3.4663 55504
H(32) C(4) 3.4353 55504
H(32) C(23) 3.3665 54504
H(32) C(31) 2.0170 .
H(33) C(1) 3.3990 55504
H(33) C(2) 3.5362 55504
H(33) C(3) 3.5775 55504
H(33) C(4) 3.5223 55504
H(33) C(5) 3.3822 55504
H(33) C(6) 3.3137 55504
H(33) C(31) 3.2770 .
H(34) C(31) 2.5440 .
H(35) O(1) 3.5576 55504
H(35) C(1) 3.3434 55504
H(35) C(2) 3.1834 55504
H(35) C(7) 3.1759 55504
H(35) C(9) 3.2568 55504
H(35) C(10) 3.5355 55504
H(35) C(13) 3.4989 55504
H(36) O(2) 3.0260 65602
H(36) C(19) 3.1975 65602
H(36) C(24) 3.0388 65602
H(38) C(15) 3.3725 65603
H(38) C(16) 3.3413 65603
H(38) C(31) 3.2844 .
H(39) C(31) 3.3554 .
H(40) C(31) 2.7544 .

loop_
_geom_torsion_atom_site_label_1
_geom_torsion_atom_site_label_2
_geom_torsion_atom_site_label_3
_geom_torsion_atom_site_label_4
_geom_torsion
C(9) O(1) C(1) C(2) -18.4(2)
C(9) O(1) C(1) C(6) 162.7(1)
C(1) O(1) C(9) C(8) 43.7(2)
C(27) O(2) C(19) C(20) -20.7(3)
C(27) O(2) C(19) C(24) 160.3(2)
C(19) O(2) C(27) C(26) 47.1(2)
O(1) C(1) C(2) C(3) -177.8(2)
O(1) C(1) C(2) C(7) 2.8(3)
C(6) C(1) C(2) C(3) 1.1(3)
C(6) C(1) C(2) C(7) -178.4(2)
O(1) C(1) C(6) C(5) 177.9(2)
C(2) C(1) C(6) C(5) -1.1(3)
C(1) C(2) C(3) C(4) -0.2(3)
C(7) C(2) C(3) C(4) 179.2(2)
C(1) C(2) C(7) C(8) -14.3(2)
C(1) C(2) C(7) C(10) 160.0(2)
C(3) C(2) C(7) C(8) 166.3(2)
C(3) C(2) C(7) C(10) -19.4(3)
C(2) C(3) C(4) C(5) -0.7(3)
C(3) C(4) C(5) C(6) 0.8(3)
C(4) C(5) C(6) C(1) 0.1(3)
C(2) C(7) C(8) C(9) 38.9(2)
C(2) C(7) C(8) C(12) 167.5(1)
C(10) C(7) C(8) C(9) -136.5(2)
C(10) C(7) C(8) C(12) -7.9(2)
C(2) C(7) C(10) C(11) -169.0(2)
C(8) C(7) C(10) C(11) 5.6(2)
C(7) C(8) C(9) O(1) -52.5(2)
C(12) C(8) C(9) O(1) -173.7(1)
C(7) C(8) C(12) C(11) 6.8(2)
C(7) C(8) C(12) C(13) -56.5(2)
C(7) C(8) C(12) C(18) 149.6(2)
C(9) C(8) C(12) C(11) 130.6(2)
C(9) C(8) C(12) C(13) 67.3(2)
C(9) C(8) C(12) C(18) -86.6(2)
C(7) C(10) C(11) C(12) -0.9(2)
C(7) C(10) C(11) C(13) 62.9(2)
C(10) C(11) C(12) C(8) -3.9(2)
C(10) C(11) C(12) C(13) 109.2(2)
C(10) C(11) C(12) C(18) -144.6(2)
C(13) C(11) C(12) C(8) -113.1(2)
C(13) C(11) C(12) C(18) 106.2(2)
C(10) C(11) C(13) C(12) -95.4(2)
C(10) C(11) C(13) C(14) 155.1(2)
C(12) C(11) C(13) C(14) -109.4(2)
C(8) C(12) C(13) C(11) 92.1(2)
C(8) C(12) C(13) C(14) -155.7(2)
C(11) C(12) C(13) C(14) 112.2(2)
C(18) C(12) C(13) C(11) -113.9(2)
C(18) C(12) C(13) C(14) -1.7(3)
C(8) C(12) C(18) C(17) 89.1(2)
C(11) C(12) C(18) C(17) -135.2(2)
C(13) C(12) C(18) C(17) -64.5(2)
C(11) C(13) C(14) C(15) 138.8(2)
C(12) C(13) C(14) C(15) 66.4(2)
C(13) C(14) C(15) C(16) -80.7(2)
C(14) C(15) C(16) C(17) 62.2(3)
C(15) C(16) C(17) C(18) -61.9(3)
C(16) C(17) C(18) C(12) 80.9(2)
O(2) C(19) C(20) C(21) -178.3(2)
O(2) C(19) C(20) C(25) 2.7(3)
C(24) C(19) C(20) C(21) 0.6(3)
C(24) C(19) C(20) C(25) -178.3(2)
O(2) C(19) C(24) C(23) 178.2(2)
C(20) C(19) C(24) C(23) -0.9(3)
C(19) C(20) C(21) C(22) -0.2(3)
C(25) C(20) C(21) C(22) 178.7(2)
C(19) C(20) C(25) C(26) -13.5(3)
C(19) C(20) C(25) C(28) 162.2(2)
C(21) C(20) C(25) C(26) 167.6(2)
C(21) C(20) C(25) C(28) -16.7(3)
C(20) C(21) C(22) C(23) -0.0(3)
C(21) C(22) C(23) C(24) -0.2(3)
C(22) C(23) C(24) C(19) 0.6(3)
C(20) C(25) C(26) C(27) 38.9(2)
C(20) C(25) C(26) C(30) 165.1(2)
C(28) C(25) C(26) C(27) -137.6(2)
C(28) C(25) C(26) C(30) -11.5(2)
C(20) C(25) C(28) C(29) -166.9(2)
C(26) C(25) C(28) C(29) 9.0(2)
C(25) C(26) C(27) O(2) -54.5(2)
C(30) C(26) C(27) O(2) -173.2(2)
C(25) C(26) C(30) C(29) 9.1(2)
C(25) C(26) C(30) C(31) -54.4(2)
C(25) C(26) C(30) C(36) 150.9(2)
C(27) C(26) C(30) C(29) 130.1(2)
C(27) C(26) C(30) C(31) 66.6(2)
C(27) C(26) C(30) C(36) -88.1(2)
C(25) C(28) C(29) C(30) -2.7(3)
C(25) C(28) C(29) C(31) 60.3(2)
C(28) C(29) C(30) C(26) -4.4(2)
C(28) C(29) C(30) C(31) 107.5(2)
C(28) C(29) C(30) C(36) -144.4(2)
C(31) C(29) C(30) C(26) -112.0(2)
C(31) C(29) C(30) C(36) 108.1(2)
C(28) C(29) C(31) C(30) -96.1(2)
C(28) C(29) C(31) C(32) 156.3(2)
C(30) C(29) C(31) C(32) -107.6(2)
C(26) C(30) C(31) C(29) 92.4(2)
C(26) C(30) C(31) C(32) -153.5(2)
C(29) C(30) C(31) C(32) 114.1(2)
C(36) C(30) C(31) C(29) -113.2(2)
C(36) C(30) C(31) C(32) 0.9(3)
C(26) C(30) C(36) C(35) 87.7(2)
C(29) C(30) C(36) C(35) -137.7(2)
C(31) C(30) C(36) C(35) -65.9(2)
C(29) C(31) C(32) C(33) 139.1(2)
C(30) C(31) C(32) C(33) 66.8(3)
C(31) C(32) C(33) C(34) -83.0(3)
C(32) C(33) C(34) C(35) 61.2(3)
C(33) C(34) C(35) C(36) -58.6(3)
C(34) C(35) C(36) C(30) 78.6(2)
